data_7004568
loop_
_publ_author_name
'Li, Wei'
'Jia, Hong-Peng'
'Ju, Zhan-Feng'
'Zhang, Jie'

_publ_section_title
;
 A series of manganese--carboxylate coordination polymers exhibiting
 diverse magnetic properties
;
_journal_issue 39
_journal_name_full 'Dalton Transactions'
_journal_page_first 5350
_journal_page_last 5357
_journal_paper_doi 10.1039/b808691e
_journal_year 2008
_chemical_formula_moiety 'C14 H7 Mn N3 O8'
_chemical_formula_sum 'C14 H7 Mn N3 O8'
_chemical_formula_weight 400.17
_chemical_name_systematic
;
?
;
_space_group_IT_number 45
_symmetry_cell_setting orthorhombic
_symmetry_space_group_name_Hall 'I 2 -2c'
_symmetry_space_group_name_H-M 'I b a 2'
_atom_sites_solution_hydrogens geom
_atom_sites_solution_primary direct
_atom_sites_solution_secondary difmap
_audit_creation_method SHELXL-97
_cell_angle_alpha 90.00
_cell_angle_beta 90.00
_cell_angle_gamma 90.00
_cell_formula_units_Z 8
_cell_length_a 18.3259(15)
_cell_length_b 25.300(2)
_cell_length_c 7.5240(7)
_cell_measurement_reflns_used 3194
_cell_measurement_temperature 293(2)
_cell_measurement_theta_max 27.4835
_cell_measurement_theta_min 2.2233
_cell_volume 3488.5(5)
_computing_cell_refinement 'CrystalClear(Rigaku Corp.,2000)'
_computing_data_collection 'CrystalClear(Rigaku Corp.,2000)'
_computing_data_reduction 'CrystalClear(Rigaku Corp.,2000)'
_computing_structure_refinement 'SHELXL-97 (Sheldrick, 1997)'
_computing_structure_solution 'SHELXS-97 (Sheldrick, 1990)'
_diffrn_ambient_temperature 293(2)
_diffrn_measured_fraction_theta_full 0.999
_diffrn_measured_fraction_theta_max 0.999
_diffrn_measurement_device_type 'CCD area detector'
_diffrn_measurement_method CCD_Profile_fitting
_diffrn_radiation_monochromator graphite
_diffrn_radiation_source 'fine-focus sealed tube'
_diffrn_radiation_type MoK\a
_diffrn_radiation_wavelength 0.71073
_diffrn_reflns_av_R_equivalents 0.0535
_diffrn_reflns_av_sigmaI/netI 0.0546
_diffrn_reflns_limit_h_max 21
_diffrn_reflns_limit_h_min -23
_diffrn_reflns_limit_k_max 32
_diffrn_reflns_limit_k_min -32
_diffrn_reflns_limit_l_max 9
_diffrn_reflns_limit_l_min -9
_diffrn_reflns_number 13311
_diffrn_reflns_theta_full 27.47
_diffrn_reflns_theta_max 27.47
_diffrn_reflns_theta_min 2.66
_exptl_absorpt_coefficient_mu 0.804
_exptl_absorpt_correction_T_max 0.961
_exptl_absorpt_correction_T_min 0.818
_exptl_absorpt_correction_type multi-scan
_exptl_absorpt_process_details '(R.H. Blessing, 1995&1997)'
_exptl_crystal_colour dark-red
_exptl_crystal_density_diffrn 1.524
_exptl_crystal_density_method 'not measured'
_exptl_crystal_description needle
_exptl_crystal_F_000 1608
_exptl_crystal_size_max 0.2500
_exptl_crystal_size_mid 0.2500
_exptl_crystal_size_min 0.0500
_refine_diff_density_max 0.867
_refine_diff_density_min -0.430
_refine_diff_density_rms 0.123
_refine_ls_abs_structure_details 'Flack H D (1983), Acta Cryst. A39, 876-881'
_refine_ls_abs_structure_Flack 0.04(4)
_refine_ls_extinction_method none
_refine_ls_goodness_of_fit_ref 0.994
_refine_ls_hydrogen_treatment mixed
_refine_ls_matrix_type full
_refine_ls_number_parameters 239
_refine_ls_number_reflns 3860
_refine_ls_number_restraints 2
_refine_ls_restrained_S_all 0.994
_refine_ls_R_factor_all 0.0678
_refine_ls_R_factor_gt 0.0541
_refine_ls_shift/su_max 0.000
_refine_ls_shift/su_mean 0.000
_refine_ls_structure_factor_coef Fsqd
_refine_ls_weighting_details 'calc w=1/[\s^2^(Fo^2^)+(0.1500P)^2^+0.0000P] where P=(Fo^2^+2Fc^2^)/3'
_refine_ls_weighting_scheme calc
_refine_ls_wR_factor_gt 0.1890
_refine_ls_wR_factor_ref 0.2013
_reflns_number_gt 3194
_reflns_number_total 3860
_reflns_threshold_expression >2sigma(I)
_cod_data_source_file b808691e.txt
_cod_data_source_block 1
_cod_depositor_comments
;
The following automatic conversions were performed:
'_exptl_absorpt_correction_type' value 'Multi-scan' changed to
'multi-scan' according to
'/home/saulius/struct/CIF-dictionaries/cif_core.dic' dictionary named
'cif_core.dic' version 2.4.1 from 2010-06-29.

Automatic conversion script
Id: cif_fix_enum 1527 2010-12-29 10:47:43Z saulius 
;
_cod_original_sg_symbol_H-M Iba2
_cod_database_code 7004568

loop_
_symmetry_equiv_pos_as_xyz
'x, y, z'
'-x, -y, z'
'-x, y, z+1/2'
'x, -y, z+1/2'
'x+1/2, y+1/2, z+1/2'
'-x+1/2, -y+1/2, z+1/2'
'-x+1/2, y+1/2, z+1'
'x+1/2, -y+1/2, z+1'

loop_
_atom_site_label
_atom_site_type_symbol
_atom_site_fract_x
_atom_site_fract_y
_atom_site_fract_z
_atom_site_U_iso_or_equiv
_atom_site_adp_type
_atom_site_occupancy
_atom_site_symmetry_multiplicity
_atom_site_calc_flag
_atom_site_refinement_flags
_atom_site_disorder_assembly
_atom_site_disorder_group
Mn1 Mn 0.90073(3) 0.51713(2) 0.26448(13) 0.0216(2) Uani 1 1 d . . .
C1 C 0.7510(3) 0.3890(2) 0.0834(8) 0.0317(12) Uani 1 1 d . . .
C2 C 0.7102(3) 0.3905(2) 0.2385(9) 0.0386(14) Uani 1 1 d . . .
H2 H 0.7226 0.4149 0.3297 0.046 Uiso 1 1 calc R . .
C3 C 0.6516(3) 0.3566(2) 0.2613(10) 0.0365(12) Uani 1 1 d . . .
C4 C 0.6307(3) 0.3187(2) 0.1325(8) 0.0267(11) Uani 1 1 d . . .
C5 C 0.6761(3) 0.3185(2) -0.0200(9) 0.0333(13) Uani 1 1 d . . .
C6 C 0.7337(3) 0.3523(2) -0.0448(9) 0.0355(13) Uani 1 1 d . . .
H6 H 0.7618 0.3504 -0.1507 0.043 Uiso 1 1 calc R . .
C7 C 0.8109(3) 0.4293(2) 0.0538(8) 0.0331(12) Uani 1 1 d . . .
C8 C 0.5531(3) 0.12791(18) -0.0208(7) 0.0212(10) Uani 1 1 d . . .
C9 C 0.6204(3) 0.1468(2) 0.0368(8) 0.0289(12) Uani 1 1 d . . .
H9 H 0.6614 0.1238 0.0394 0.035 Uiso 1 1 calc R . .
C10 C 0.6282(3) 0.1989(2) 0.0903(9) 0.0306(12) Uani 1 1 d . . .
H10 H 0.6746 0.2116 0.1272 0.037 Uiso 1 1 calc R . .
C11 C 0.5679(3) 0.23306(19) 0.0902(8) 0.0274(11) Uani 1 1 d . . .
C12 C 0.5002(4) 0.21417(16) 0.0315(9) 0.0259(10) Uani 1 1 d . . .
H12 H 0.4590 0.2370 0.0307 0.031 Uiso 1 1 calc R . .
C13 C 0.4932(3) 0.16269(18) -0.0252(7) 0.0244(11) Uani 1 1 d . . .
H13 H 0.4474 0.1505 -0.0678 0.029 Uiso 1 1 calc R . .
C14 C 0.5448(3) 0.07331(18) -0.0785(7) 0.0215(10) Uani 1 1 d . . .
H17 H 0.536(3) 0.289(3) 0.233(9) 0.07(3) Uiso 1 1 d D . .
N1 N 0.6099(4) 0.3623(2) 0.4267(9) 0.061(2) Uani 1 1 d . . .
N2 N 0.6559(4) 0.2866(2) -0.1768(8) 0.0481(16) Uani 1 1 d . . .
N3 N 0.5734(3) 0.28460(18) 0.1558(7) 0.0305(11) Uani 1 1 d D . .
O1 O 0.6439(5) 0.3795(3) 0.5557(8) 0.109(3) Uani 1 1 d . . .
O2 O 0.5469(4) 0.3490(2) 0.4302(9) 0.076(2) Uani 1 1 d . . .
O3 O 0.5925(3) 0.2859(2) -0.2212(9) 0.0604(15) Uani 1 1 d . . .
O4 O 0.7051(4) 0.2637(3) -0.2539(11) 0.091(3) Uani 1 1 d . . .
O5 O 0.8383(2) 0.42900(16) -0.0990(7) 0.0425(11) Uani 1 1 d . . .
O6 O 0.8269(3) 0.4594(2) 0.1785(6) 0.0492(13) Uani 1 1 d . . .
O7 O 0.5856(2) 0.03760(14) -0.0096(5) 0.0257(8) Uani 1 1 d . . .
O8 O 0.5010(2) 0.06133(12) -0.2012(5) 0.0333(9) Uani 1 1 d . . .

loop_
_atom_site_aniso_label
_atom_site_aniso_U_11
_atom_site_aniso_U_22
_atom_site_aniso_U_33
_atom_site_aniso_U_23
_atom_site_aniso_U_13
_atom_site_aniso_U_12
Mn1 0.0255(4) 0.0188(3) 0.0204(4) 0.0006(3) -0.0010(4) -0.0026(2)
C1 0.036(3) 0.028(2) 0.031(3) -0.001(2) -0.002(2) -0.016(2)
C2 0.053(3) 0.031(2) 0.032(3) -0.007(3) -0.002(3) -0.020(2)
C3 0.047(3) 0.032(2) 0.030(3) -0.003(3) 0.005(3) -0.017(2)
C4 0.032(3) 0.019(2) 0.029(3) -0.002(2) 0.002(2) -0.004(2)
C5 0.035(3) 0.025(2) 0.041(3) -0.010(3) 0.001(3) -0.008(2)
C6 0.034(3) 0.036(3) 0.037(3) -0.005(3) 0.008(3) -0.013(2)
C7 0.035(3) 0.033(3) 0.031(3) 0.006(3) -0.004(2) -0.013(2)
C8 0.021(2) 0.020(2) 0.023(2) 0.001(2) -0.0015(19) 0.0010(18)
C9 0.021(2) 0.027(2) 0.038(3) 0.000(2) -0.008(2) -0.001(2)
C10 0.024(2) 0.022(2) 0.046(4) -0.002(2) -0.009(2) -0.006(2)
C11 0.031(3) 0.019(2) 0.033(3) -0.003(2) 0.006(2) -0.005(2)
C12 0.024(2) 0.0211(18) 0.032(3) 0.001(2) 0.003(2) 0.004(3)
C13 0.018(2) 0.025(2) 0.030(3) -0.001(2) -0.004(2) 0.000(2)
C14 0.025(2) 0.019(2) 0.020(2) 0.0023(19) 0.001(2) -0.0004(19)
N1 0.102(6) 0.048(3) 0.034(3) -0.013(3) 0.025(3) -0.043(4)
N2 0.060(4) 0.048(3) 0.036(3) -0.013(2) 0.015(3) -0.028(3)
N3 0.026(2) 0.023(2) 0.042(3) -0.006(2) 0.009(2) -0.0056(18)
O1 0.172(8) 0.117(6) 0.036(3) -0.034(4) 0.038(4) -0.096(6)
O2 0.081(4) 0.073(4) 0.075(4) -0.035(3) 0.047(4) -0.044(3)
O3 0.065(3) 0.073(3) 0.044(3) -0.008(3) -0.011(3) -0.038(3)
O4 0.083(4) 0.093(4) 0.098(5) -0.070(4) 0.054(4) -0.043(4)
O5 0.050(3) 0.033(2) 0.044(3) -0.002(2) 0.014(2) -0.016(2)
O6 0.057(3) 0.056(3) 0.035(2) 0.000(2) -0.003(2) -0.036(2)
O7 0.036(2) 0.0206(16) 0.0203(18) -0.0001(15) -0.0008(15) 0.0079(15)
O8 0.042(2) 0.0245(15) 0.034(3) 0.0027(16) -0.0123(17) -0.0123(16)

loop_
_atom_type_symbol
_atom_type_description
_atom_type_scat_dispersion_real
_atom_type_scat_dispersion_imag
_atom_type_scat_source
C C 0.0033 0.0016 'International Tables Vol C Tables 4.2.6.8 and 6.1.1.4'
H H 0.0000 0.0000 'International Tables Vol C Tables 4.2.6.8 and 6.1.1.4'
N N 0.0061 0.0033 'International Tables Vol C Tables 4.2.6.8 and 6.1.1.4'
O O 0.0106 0.0060 'International Tables Vol C Tables 4.2.6.8 and 6.1.1.4'
Mn Mn 0.3368 0.7283 'International Tables Vol C Tables 4.2.6.8 and 6.1.1.4'

loop_
_geom_angle_atom_site_label_1
_geom_angle_atom_site_label_2
_geom_angle_atom_site_label_3
_geom_angle
_geom_angle_site_symmetry_1
_geom_angle_site_symmetry_3
_geom_angle_publ_flag
O5 Mn1 O6 104.9(2) 4_565 . ?
O5 Mn1 O7 112.72(17) 4_565 7_654 ?
O6 Mn1 O7 86.95(17) . 7_654 ?
O5 Mn1 O8 94.05(18) 4_565 5 ?
O6 Mn1 O8 160.94(19) . 5 ?
O7 Mn1 O8 83.74(15) 7_654 5 ?
O5 Mn1 O7 95.40(17) 4_565 6_655 ?
O6 Mn1 O7 82.73(17) . 6_655 ?
O7 Mn1 O7 151.71(13) 7_654 6_655 ?
O8 Mn1 O7 97.81(15) 5 6_655 ?
C6 C1 C2 119.0(5) . . ?
C6 C1 C7 121.2(5) . . ?
C2 C1 C7 119.7(5) . . ?
C1 C2 C3 120.3(6) . . ?
C1 C2 H2 119.8 . . ?
C3 C2 H2 119.8 . . ?
C2 C3 C4 123.0(6) . . ?
C2 C3 N1 116.6(6) . . ?
C4 C3 N1 120.4(5) . . ?
N3 C4 C3 123.1(5) . . ?
N3 C4 C5 123.6(5) . . ?
C3 C4 C5 113.3(5) . . ?
C6 C5 C4 124.1(5) . . ?
C6 C5 N2 115.2(6) . . ?
C4 C5 N2 120.0(5) . . ?
C5 C6 C1 120.2(6) . . ?
C5 C6 H6 119.9 . . ?
C1 C6 H6 119.9 . . ?
O6 C7 O5 127.0(5) . . ?
O6 C7 C1 118.1(5) . . ?
O5 C7 C1 114.9(5) . . ?
C9 C8 C13 119.0(4) . . ?
C9 C8 C14 120.8(5) . . ?
C13 C8 C14 120.3(4) . . ?
C10 C9 C8 120.5(5) . . ?
C10 C9 H9 119.7 . . ?
C8 C9 H9 119.7 . . ?
C9 C10 C11 120.3(5) . . ?
C9 C10 H10 119.8 . . ?
C11 C10 H10 119.8 . . ?
N3 C11 C12 119.6(5) . . ?
N3 C11 C10 121.2(5) . . ?
C12 C11 C10 119.2(4) . . ?
C13 C12 C11 120.2(5) . . ?
C13 C12 H12 119.9 . . ?
C11 C12 H12 119.9 . . ?
C12 C13 C8 120.8(5) . . ?
C12 C13 H13 119.6 . . ?
C8 C13 H13 119.6 . . ?
O8 C14 O7 119.9(4) . . ?
O8 C14 C8 120.9(4) . . ?
O7 C14 C8 119.1(4) . . ?
O2 N1 O1 124.5(7) . . ?
O2 N1 C3 119.4(6) . . ?
O1 N1 C3 116.1(7) . . ?
O3 N2 O4 125.0(6) . . ?
O3 N2 C5 118.0(6) . . ?
O4 N2 C5 117.0(6) . . ?
C4 N3 C11 126.6(5) . . ?
C4 N3 H17 126(5) . . ?
C11 N3 H17 106(5) . . ?
C7 O5 Mn1 132.6(4) . 4_564 ?
C7 O6 Mn1 144.3(4) . . ?
C14 O7 Mn1 128.9(3) . 7_644 ?
C14 O7 Mn1 101.3(3) . 6_654 ?
Mn1 O7 Mn1 125.24(17) 7_644 6_654 ?
C14 O8 Mn1 138.7(4) . 5_444 ?

loop_
_geom_bond_atom_site_label_1
_geom_bond_atom_site_label_2
_geom_bond_distance
_geom_bond_site_symmetry_2
_geom_bond_publ_flag
Mn1 O5 2.055(4) 4_565 ?
Mn1 O6 2.094(4) . ?
Mn1 O7 2.141(4) 7_654 ?
Mn1 O8 2.166(4) 5 ?
Mn1 O7 2.207(4) 6_655 ?
C1 C6 1.376(8) . ?
C1 C2 1.386(9) . ?
C1 C7 1.514(7) . ?
C2 C3 1.386(7) . ?
C2 H2 0.9500 . ?
C3 C4 1.417(8) . ?
C3 N1 1.467(9) . ?
C4 N3 1.370(7) . ?
C4 C5 1.418(8) . ?
C5 C6 1.371(8) . ?
C5 N2 1.478(8) . ?
C6 H6 0.9500 . ?
C7 O6 1.243(7) . ?
C7 O5 1.254(7) . ?
C8 C9 1.392(7) . ?
C8 C13 1.407(7) . ?
C8 C14 1.456(7) . ?
C9 C10 1.386(7) . ?
C9 H9 0.9500 . ?
C10 C11 1.402(8) . ?
C10 H10 0.9500 . ?
C11 N3 1.398(7) . ?
C11 C12 1.402(8) . ?
C12 C13 1.376(6) . ?
C12 H12 0.9500 . ?
C13 H13 0.9500 . ?
C14 O8 1.260(6) . ?
C14 O7 1.283(6) . ?
N1 O2 1.204(8) . ?
N1 O1 1.232(10) . ?
N2 O3 1.208(8) . ?
N2 O4 1.219(8) . ?
N3 H17 0.902(10) . ?
O5 Mn1 2.055(4) 4_564 ?
O7 Mn1 2.141(4) 7_644 ?
O7 Mn1 2.207(4) 6_654 ?
O8 Mn1 2.166(4) 5_444 ?
